data_1503648
loop_
_publ_author_name
'Wang, Xiang-Shan'
'Li, Qing'
'Wu, Jian-Rong'
'Tu, Shu-Jiang'

_publ_section_title
;
 Efficient Method for the Synthesis of Pyranoquinoline,
 Thiopyranoquinoline, Thienoquinoline, and Naphtho[2,7]naphthyridine
 Derivatives Catalyzed by Iodine
;
_journal_issue 3
_journal_name_full 'Journal of Combinatorial Chemistry'
_journal_page_first 433
_journal_paper_doi 10.1021/cc900026x
_journal_volume 11
_journal_year 2009
_chemical_formula_sum 'C24 H21 N O2 S'
_chemical_formula_weight 387.48
_chemical_name_systematic
; 
 ? 
;
_space_group_IT_number 14
_symmetry_cell_setting monoclinic
_symmetry_space_group_name_Hall '-P 2ybc'
_symmetry_space_group_name_H-M 'P 1 21/c 1'
_atom_sites_solution_hydrogens geom
_atom_sites_solution_primary direct
_atom_sites_solution_secondary difmap
_audit_creation_method SHELXL-97
_cell_angle_alpha 90.00
_cell_angle_beta 94.843(4)
_cell_angle_gamma 90.00
_cell_formula_units_Z 4
_cell_length_a 8.0812(6)
_cell_length_b 20.3378(16)
_cell_length_c 11.4913(8)
_cell_measurement_reflns_used 5339
_cell_measurement_temperature 296(2)
_cell_measurement_theta_max 0.00
_cell_measurement_theta_min 0.00
_cell_volume 1881.9(2)
_computing_cell_refinement 'Bruker SMART'
_computing_data_collection 'Bruker SMART'
_computing_data_reduction 'Bruker SAINT'
_computing_molecular_graphics 'Bruker SHELXTL'
_computing_publication_material 'Bruker SHELXTL'
_computing_structure_refinement 'SHELXL-97 (Sheldrick, 1997)'
_computing_structure_solution 'SHELXS-97 (Sheldrick, 1990)'
_diffrn_ambient_temperature 296(2)
_diffrn_measured_fraction_theta_full 0.894
_diffrn_measured_fraction_theta_max 0.894
_diffrn_measurement_device_type 'CCD area detector'
_diffrn_measurement_method 'phi and omega scans'
_diffrn_radiation_monochromator graphite
_diffrn_radiation_source 'fine-focus sealed tube'
_diffrn_radiation_type MoK\a
_diffrn_radiation_wavelength 0.71073
_diffrn_reflns_av_R_equivalents 0.0442
_diffrn_reflns_av_sigmaI/netI 0.0472
_diffrn_reflns_limit_h_max 11
_diffrn_reflns_limit_h_min -11
_diffrn_reflns_limit_k_max 29
_diffrn_reflns_limit_k_min -29
_diffrn_reflns_limit_l_max 16
_diffrn_reflns_limit_l_min -16
_diffrn_reflns_number 31336
_diffrn_reflns_theta_full 32.11
_diffrn_reflns_theta_max 32.11
_diffrn_reflns_theta_min 2.00
_exptl_absorpt_coefficient_mu 0.193
_exptl_absorpt_correction_type none
_exptl_crystal_density_diffrn 1.368
_exptl_crystal_density_meas 0
_exptl_crystal_density_method 'not measured'
_exptl_crystal_F_000 816
_refine_diff_density_max 0.197
_refine_diff_density_min -0.281
_refine_diff_density_rms 0.043
_refine_ls_extinction_method none
_refine_ls_goodness_of_fit_ref 1.045
_refine_ls_hydrogen_treatment mixed
_refine_ls_matrix_type full
_refine_ls_number_parameters 253
_refine_ls_number_reflns 5895
_refine_ls_number_restraints 0
_refine_ls_restrained_S_all 1.045
_refine_ls_R_factor_all 0.0961
_refine_ls_R_factor_gt 0.0468
_refine_ls_shift/su_max 0.002
_refine_ls_shift/su_mean 0.000
_refine_ls_structure_factor_coef Fsqd
_refine_ls_weighting_details 'calc w=1/[\s^2^(Fo^2^)+(0.0604P)^2^+0.0685P] where P=(Fo^2^+2Fc^2^)/3'
_refine_ls_weighting_scheme calc
_refine_ls_wR_factor_gt 0.1153
_refine_ls_wR_factor_ref 0.1310
_reflns_number_gt 3413
_reflns_number_total 5895
_reflns_threshold_expression >2sigma(I)
_cod_data_source_file cc900026x_si_001.cif
_cod_data_source_block a
_cod_depositor_comments
;
The following automatic conversions were performed:

'_symmetry_cell_setting' value 'Monoclinic' changed to 'monoclinic'
according to /home/saulius/struct/CIF-dictionaries/cif_core.dic
dictionary named 'cif_core.dic' version 2.4.2 from 2011-04-26.

Automatic conversion script
Id: cif_fix_values 1715 2011-07-08 13:25:40Z adriana 
;
_cod_original_sg_symbol_H-M P2(1)/c
_cod_database_code 1503648

loop_
_symmetry_equiv_pos_as_xyz
'x, y, z'
'-x, y+1/2, -z+1/2'
'-x, -y, -z'
'x, -y-1/2, z-1/2'

loop_
_atom_site_label
_atom_site_type_symbol
_atom_site_fract_x
_atom_site_fract_y
_atom_site_fract_z
_atom_site_U_iso_or_equiv
_atom_site_adp_type
_atom_site_occupancy
_atom_site_symmetry_multiplicity
_atom_site_calc_flag
_atom_site_refinement_flags
S1 S 0.38151(5) 0.56530(2) 0.07598(3) 0.04709(14) Uani 1 1 d .
C3 C 0.20972(17) 0.52392(7) 0.29528(12) 0.0363(3) Uani 1 1 d .
N1 N 0.11736(15) 0.39214(6) 0.31085(10) 0.0395(3) Uani 1 1 d .
C1 C 0.13784(17) 0.41894(7) 0.20760(12) 0.0364(3) Uani 1 1 d .
C16 C 0.1886(2) 0.51979(8) 0.08005(12) 0.0429(4) Uani 1 1 d .
H16A H 0.0956 0.5498 0.0669 0.051 Uiso 1 1 calc R
H16B H 0.1805 0.4874 0.0178 0.051 Uiso 1 1 calc R
C4 C 0.21666(17) 0.49358(7) 0.40660(11) 0.0360(3) Uani 1 1 d .
C13 C 0.27749(18) 0.52385(8) 0.51741(12) 0.0397(3) Uani 1 1 d .
O2 O 0.29917(14) 0.31189(6) -0.14250(9) 0.0560(3) Uani 1 1 d .
C17 C 0.10283(18) 0.37259(7) 0.10679(12) 0.0365(3) Uani 1 1 d .
C8 C 0.2465(2) 0.49123(8) 0.62252(12) 0.0459(4) Uani 1 1 d .
C2 C 0.17920(18) 0.48557(7) 0.19557(11) 0.0358(3) Uani 1 1 d .
C5 C 0.15709(18) 0.42841(7) 0.40829(12) 0.0383(3) Uani 1 1 d .
C22 C -0.04450(18) 0.33626(7) 0.10119(12) 0.0391(3) Uani 1 1 d .
H22A H -0.1199 0.3421 0.1571 0.047 Uiso 1 1 calc R
C18 C 0.21463(19) 0.36347(8) 0.02380(12) 0.0417(4) Uani 1 1 d .
H18A H 0.3124 0.3877 0.0273 0.050 Uiso 1 1 calc R
O1 O -0.21636(14) 0.25322(6) -0.00271(11) 0.0592(3) Uani 1 1 d .
C19 C 0.18032(19) 0.31773(7) -0.06526(12) 0.0408(3) Uani 1 1 d .
C6 C 0.1324(2) 0.39705(8) 0.51713(13) 0.0478(4) Uani 1 1 d .
H6A H 0.0890 0.3547 0.5173 0.057 Uiso 1 1 calc R
C14 C 0.22249(19) 0.59679(7) 0.27256(12) 0.0410(3) Uani 1 1 d .
H14A H 0.2301 0.6200 0.3466 0.049 Uiso 1 1 calc R
H14B H 0.1221 0.6114 0.2277 0.049 Uiso 1 1 calc R
C7 C 0.1711(2) 0.42794(9) 0.61859(13) 0.0511(4) Uani 1 1 d .
H7A H 0.1483 0.4076 0.6880 0.061 Uiso 1 1 calc R
C20 C 0.03502(19) 0.28181(7) -0.07198(13) 0.0424(4) Uani 1 1 d .
H20A H 0.0121 0.2514 -0.1317 0.051 Uiso 1 1 calc R
C21 C -0.07657(19) 0.29176(7) 0.01195(13) 0.0414(3) Uani 1 1 d .
C12 C 0.3762(2) 0.58033(8) 0.52700(15) 0.0505(4) Uani 1 1 d .
H12A H 0.4069 0.6006 0.4595 0.061 Uiso 1 1 calc R
C15 C 0.3719(2) 0.61465(8) 0.20668(13) 0.0484(4) Uani 1 1 d .
H15A H 0.4727 0.6081 0.2574 0.058 Uiso 1 1 calc R
H15B H 0.3656 0.6608 0.1852 0.058 Uiso 1 1 calc R
C9 C 0.3014(2) 0.52009(10) 0.73062(14) 0.0591(5) Uani 1 1 d .
H9A H 0.2770 0.4996 0.7995 0.071 Uiso 1 1 calc R
C10 C 0.3886(3) 0.57680(11) 0.73629(15) 0.0638(5) Uani 1 1 d .
H10A H 0.4213 0.5957 0.8083 0.077 Uiso 1 1 calc R
C23 C -0.3418(2) 0.26298(9) 0.07470(17) 0.0613(5) Uani 1 1 d .
H23A H -0.4320 0.2332 0.0551 0.092 Uiso 1 1 calc R
H23B H -0.3816 0.3074 0.0680 0.092 Uiso 1 1 calc R
H23C H -0.2968 0.2550 0.1534 0.092 Uiso 1 1 calc R
C24 C 0.2713(3) 0.26564(9) -0.23525(15) 0.0626(5) Uani 1 1 d .
H24A H 0.3635 0.2664 -0.2828 0.094 Uiso 1 1 calc R
H24B H 0.1714 0.2770 -0.2821 0.094 Uiso 1 1 calc R
H24C H 0.2603 0.2224 -0.2034 0.094 Uiso 1 1 calc R
C11 C 0.4291(2) 0.60673(10) 0.63405(15) 0.0609(5) Uani 1 1 d .
H11A H 0.4926 0.6449 0.6378 0.073 Uiso 1 1 calc R

loop_
_atom_site_aniso_label
_atom_site_aniso_U_11
_atom_site_aniso_U_22
_atom_site_aniso_U_33
_atom_site_aniso_U_23
_atom_site_aniso_U_13
_atom_site_aniso_U_12
S1 0.0553(3) 0.0473(3) 0.0393(2) 0.00187(17) 0.00827(17) -0.00805(19)
C3 0.0389(8) 0.0336(8) 0.0364(7) 0.0011(6) 0.0041(6) 0.0002(6)
N1 0.0491(7) 0.0320(7) 0.0377(6) 0.0028(5) 0.0053(5) -0.0006(5)
C1 0.0397(8) 0.0335(8) 0.0359(7) 0.0021(6) 0.0020(6) -0.0009(6)
C16 0.0558(9) 0.0366(8) 0.0348(7) 0.0036(6) -0.0046(6) -0.0077(7)
C4 0.0396(8) 0.0355(8) 0.0332(7) 0.0000(6) 0.0048(6) 0.0053(6)
C13 0.0442(8) 0.0395(9) 0.0350(7) -0.0040(6) 0.0021(6) 0.0106(7)
O2 0.0615(7) 0.0586(7) 0.0502(6) -0.0168(6) 0.0185(5) -0.0174(6)
C17 0.0442(8) 0.0279(7) 0.0365(7) 0.0029(6) -0.0018(6) 0.0000(6)
C8 0.0504(9) 0.0529(10) 0.0345(7) -0.0013(7) 0.0037(6) 0.0160(8)
C2 0.0399(8) 0.0336(8) 0.0334(7) 0.0021(6) 0.0011(6) -0.0028(6)
C5 0.0446(8) 0.0340(8) 0.0366(7) 0.0038(6) 0.0046(6) 0.0041(6)
C22 0.0428(8) 0.0313(8) 0.0433(8) 0.0031(6) 0.0053(6) -0.0001(6)
C18 0.0439(8) 0.0393(9) 0.0420(8) -0.0017(6) 0.0028(6) -0.0076(7)
O1 0.0517(7) 0.0508(7) 0.0765(8) -0.0176(6) 0.0138(6) -0.0185(6)
C19 0.0462(8) 0.0372(8) 0.0390(7) 0.0016(6) 0.0047(6) -0.0028(7)
C6 0.0633(10) 0.0389(9) 0.0421(8) 0.0085(7) 0.0097(7) 0.0009(8)
C14 0.0505(9) 0.0334(8) 0.0391(7) 0.0018(6) 0.0042(6) 0.0002(7)
C7 0.0638(11) 0.0549(11) 0.0360(8) 0.0104(7) 0.0121(7) 0.0091(8)
C20 0.0509(9) 0.0339(8) 0.0416(8) -0.0030(6) -0.0006(6) -0.0048(7)
C21 0.0419(8) 0.0308(8) 0.0509(9) 0.0001(7) -0.0002(7) -0.0069(6)
C12 0.0584(10) 0.0475(10) 0.0441(8) -0.0058(7) -0.0044(7) 0.0009(8)
C15 0.0561(10) 0.0416(9) 0.0477(9) -0.0003(7) 0.0054(7) -0.0111(7)
C9 0.0694(12) 0.0736(13) 0.0335(8) -0.0043(8) 0.0005(8) 0.0201(10)
C10 0.0763(13) 0.0695(14) 0.0428(9) -0.0180(9) -0.0120(8) 0.0158(10)
C23 0.0542(10) 0.0496(11) 0.0821(13) -0.0010(9) 0.0184(9) -0.0131(8)
C24 0.0817(13) 0.0515(11) 0.0579(10) -0.0163(8) 0.0248(9) -0.0133(10)
C11 0.0669(12) 0.0570(12) 0.0563(10) -0.0173(9) -0.0099(9) 0.0039(9)

loop_
_atom_type_symbol
_atom_type_description
_atom_type_scat_dispersion_real
_atom_type_scat_dispersion_imag
_atom_type_scat_source
C C 0.0033 0.0016 'International Tables Vol C Tables 4.2.6.8 and 6.1.1.4'
H H 0.0000 0.0000 'International Tables Vol C Tables 4.2.6.8 and 6.1.1.4'
N N 0.0061 0.0033 'International Tables Vol C Tables 4.2.6.8 and 6.1.1.4'
O O 0.0106 0.0060 'International Tables Vol C Tables 4.2.6.8 and 6.1.1.4'
S S 0.1246 0.1234 'International Tables Vol C Tables 4.2.6.8 and 6.1.1.4'

loop_
_geom_angle_atom_site_label_1
_geom_angle_atom_site_label_2
_geom_angle_atom_site_label_3
_geom_angle
C15 S1 C16 99.43(7)
C2 C3 C4 119.35(13)
C2 C3 C14 114.71(12)
C4 C3 C14 125.84(12)
C1 N1 C5 118.38(12)
N1 C1 C2 122.14(12)
N1 C1 C17 113.69(12)
C2 C1 C17 124.07(12)
C2 C16 S1 111.43(10)
C2 C16 H16A 109.3
S1 C16 H16A 109.3
C2 C16 H16B 109.3
S1 C16 H16B 109.3
H16A C16 H16B 108.0
C5 C4 C3 115.72(12)
C5 C4 C13 118.29(12)
C3 C4 C13 125.99(13)
C12 C13 C8 117.24(14)
C12 C13 C4 124.24(13)
C8 C13 C4 118.31(14)
C19 O2 C24 117.88(12)
C18 C17 C22 120.10(13)
C18 C17 C1 121.71(13)
C22 C17 C1 118.13(12)
C9 C8 C13 119.35(16)
C9 C8 C7 120.40(15)
C13 C8 C7 120.11(13)
C3 C2 C1 119.13(12)
C3 C2 C16 116.62(12)
C1 C2 C16 124.22(12)
N1 C5 C4 123.83(12)
N1 C5 C6 115.97(13)
C4 C5 C6 120.19(13)
C21 C22 C17 119.21(13)
C21 C22 H22A 120.4
C17 C22 H22A 120.4
C17 C18 C19 119.73(14)
C17 C18 H18A 120.1
C19 C18 H18A 120.1
C21 O1 C23 117.86(13)
O2 C19 C20 124.00(14)
O2 C19 C18 115.32(13)
C20 C19 C18 120.68(14)
C7 C6 C5 120.81(15)
C7 C6 H6A 119.6
C5 C6 H6A 119.6
C3 C14 C15 112.88(12)
C3 C14 H14A 109.0
C15 C14 H14A 109.0
C3 C14 H14B 109.0
C15 C14 H14B 109.0
H14A C14 H14B 107.8
C6 C7 C8 121.35(14)
C6 C7 H7A 119.3
C8 C7 H7A 119.3
C19 C20 C21 118.90(14)
C19 C20 H20A 120.6
C21 C20 H20A 120.6
O1 C21 C22 124.61(13)
O1 C21 C20 114.01(13)
C22 C21 C20 121.37(14)
C11 C12 C13 121.55(16)
C11 C12 H12A 119.2
C13 C12 H12A 119.2
C14 C15 S1 111.77(11)
C14 C15 H15A 109.3
S1 C15 H15A 109.3
C14 C15 H15B 109.3
S1 C15 H15B 109.3
H15A C15 H15B 107.9
C10 C9 C8 121.45(17)
C10 C9 H9A 119.3
C8 C9 H9A 119.3
C9 C10 C11 119.58(16)
C9 C10 H10A 120.2
C11 C10 H10A 120.2
O1 C23 H23A 109.5
O1 C23 H23B 109.5
H23A C23 H23B 109.5
O1 C23 H23C 109.5
H23A C23 H23C 109.5
H23B C23 H23C 109.5
O2 C24 H24A 109.5
O2 C24 H24B 109.5
H24A C24 H24B 109.5
O2 C24 H24C 109.5
H24A C24 H24C 109.5
H24B C24 H24C 109.5
C12 C11 C10 120.53(18)
C12 C11 H11A 119.7
C10 C11 H11A 119.7

loop_
_geom_bond_atom_site_label_1
_geom_bond_atom_site_label_2
_geom_bond_distance
S1 C15 1.8134(16)
S1 C16 1.8168(16)
C3 C2 1.3909(19)
C3 C4 1.4172(18)
C3 C14 1.510(2)
N1 C1 1.3287(17)
N1 C5 1.3565(18)
C1 C2 1.4053(19)
C1 C17 1.5017(19)
C16 C2 1.5065(18)
C16 H16A 0.9700
C16 H16B 0.9700
C4 C5 1.411(2)
C4 C13 1.4616(19)
C13 C12 1.398(2)
C13 C8 1.419(2)
O2 C19 1.3668(17)
O2 C24 1.4252(19)
C17 C18 1.380(2)
C17 C22 1.398(2)
C8 C9 1.411(2)
C8 C7 1.423(2)
C5 C6 1.4327(19)
C22 C21 1.376(2)
C22 H22A 0.9300
C18 C19 1.393(2)
C18 H18A 0.9300
O1 C21 1.3736(18)
O1 C23 1.418(2)
C19 C20 1.379(2)
C6 C7 1.338(2)
C6 H6A 0.9300
C14 C15 1.522(2)
C14 H14A 0.9700
C14 H14B 0.9700
C7 H7A 0.9300
C20 C21 1.390(2)
C20 H20A 0.9300
C12 C11 1.377(2)
C12 H12A 0.9300
C15 H15A 0.9700
C15 H15B 0.9700
C9 C10 1.350(3)
C9 H9A 0.9300
C10 C11 1.387(3)
C10 H10A 0.9300
C23 H23A 0.9600
C23 H23B 0.9600
C23 H23C 0.9600
C24 H24A 0.9600
C24 H24B 0.9600
C24 H24C 0.9600
C11 H11A 0.9300

loop_
_geom_hbond_atom_site_label_D
_geom_hbond_atom_site_label_H
_geom_hbond_atom_site_label_A
_geom_hbond_distance_DH
_geom_hbond_distance_HA
_geom_hbond_distance_DA
_geom_hbond_angle_DHA
_geom_hbond_site_symmetry_A
C24 H24C N1 0.96 2.61 3.498(2) 153.8 4_565

loop_
_geom_torsion_atom_site_label_1
_geom_torsion_atom_site_label_2
_geom_torsion_atom_site_label_3
_geom_torsion_atom_site_label_4
_geom_torsion
C5 N1 C1 C2 -8.0(2)
C5 N1 C1 C17 175.42(12)
C15 S1 C16 C2 -53.76(12)
C2 C3 C4 C5 -12.96(19)
C14 C3 C4 C5 163.10(13)
C2 C3 C4 C13 167.71(13)
C14 C3 C4 C13 -16.2(2)
C5 C4 C13 C12 163.39(14)
C3 C4 C13 C12 -17.3(2)
C5 C4 C13 C8 -11.2(2)
C3 C4 C13 C8 168.14(13)
N1 C1 C17 C18 -128.86(15)
C2 C1 C17 C18 54.6(2)
N1 C1 C17 C22 48.52(18)
C2 C1 C17 C22 -127.99(15)
C12 C13 C8 C9 6.2(2)
C4 C13 C8 C9 -178.87(13)
C12 C13 C8 C7 -169.51(15)
C4 C13 C8 C7 5.4(2)
C4 C3 C2 C1 7.0(2)
C14 C3 C2 C1 -169.52(13)
C4 C3 C2 C16 -174.69(13)
C14 C3 C2 C16 8.83(18)
N1 C1 C2 C3 4.0(2)
C17 C1 C2 C3 -179.77(13)
N1 C1 C2 C16 -174.21(13)
C17 C1 C2 C16 2.0(2)
S1 C16 C2 C3 51.23(16)
S1 C16 C2 C1 -130.51(13)
C1 N1 C5 C4 1.1(2)
C1 N1 C5 C6 179.97(13)
C3 C4 C5 N1 9.3(2)
C13 C4 C5 N1 -171.29(13)
C3 C4 C5 C6 -169.53(13)
C13 C4 C5 C6 9.9(2)
C18 C17 C22 C21 -0.3(2)
C1 C17 C22 C21 -177.71(13)
C22 C17 C18 C19 -0.3(2)
C1 C17 C18 C19 177.07(13)
C24 O2 C19 C20 -0.3(2)
C24 O2 C19 C18 179.73(14)
C17 C18 C19 O2 -179.47(14)
C17 C18 C19 C20 0.5(2)
N1 C5 C6 C7 178.52(15)
C4 C5 C6 C7 -2.5(2)
C2 C3 C14 C15 -65.62(17)
C4 C3 C14 C15 118.16(15)
C5 C6 C7 C8 -3.6(3)
C9 C8 C7 C6 -173.64(16)
C13 C8 C7 C6 2.0(2)
O2 C19 C20 C21 179.73(15)
C18 C19 C20 C21 -0.3(2)
C23 O1 C21 C22 4.5(2)
C23 O1 C21 C20 -176.18(15)
C17 C22 C21 O1 179.86(14)
C17 C22 C21 C20 0.6(2)
C19 C20 C21 O1 -179.65(14)
C19 C20 C21 C22 -0.3(2)
C8 C13 C12 C11 -5.7(2)
C4 C13 C12 C11 179.71(15)
C3 C14 C15 S1 51.22(16)
C16 S1 C15 C14 4.38(13)
C13 C8 C9 C10 -2.7(2)
C7 C8 C9 C10 173.00(17)
C8 C9 C10 C11 -1.6(3)
C13 C12 C11 C10 1.5(3)
C9 C10 C11 C12 2.3(3)
